data_7217835
loop_
_publ_author_name
'Piskunov, Alexandr Vladimirovich'
'Meshcheryakova, Irina N.'
'Ershova, Irina V.'
'Bogomyakov, Artem Stepanovich'
'Cherkasov, Anton'
'Fukin, Georgii K.'

_publ_section_title
;
 The reactivity of o-amidophenolate indium(III) complexes towards
 different oxidants
;
_journal_name_full 'RSC Advances'
_journal_paper_doi 10.1039/C4RA05408C
_journal_year 2014
_chemical_formula_sum 'C55 H80 In N3 O2 S2'
_chemical_formula_weight 994.16
_chemical_name_systematic
; 
 ? 
;
_space_group_IT_number 2
_symmetry_cell_setting triclinic
_symmetry_space_group_name_Hall '-P 1'
_symmetry_space_group_name_H-M 'P -1'
_atom_sites_solution_hydrogens geom
_atom_sites_solution_primary direct
_atom_sites_solution_secondary difmap
_audit_creation_method SHELXL-97
_cell_angle_alpha 101.5320(10)
_cell_angle_beta 92.0740(10)
_cell_angle_gamma 99.2270(10)
_cell_formula_units_Z 2
_cell_length_a 11.8378(8)
_cell_length_b 13.5406(9)
_cell_length_c 17.8321(11)
_cell_measurement_reflns_used 900
_cell_measurement_temperature 150(2)
_cell_measurement_theta_max 30
_cell_measurement_theta_min 2
_cell_volume 2757.5(3)
_computing_cell_refinement 'Bruker SMART'
_computing_data_collection 'Bruker SMART'
_computing_data_reduction 'Bruker SHELXTL'
_computing_molecular_graphics 'Bruker SHELXTL'
_computing_publication_material 'Bruker SHELXTL'
_computing_structure_refinement 'SHELXL-97 (Sheldrick, 2008)'
_computing_structure_solution 'SHELXS-97 (Sheldrick, 2008)'
_diffrn_ambient_temperature 150(2)
_diffrn_measured_fraction_theta_full 0.993
_diffrn_measured_fraction_theta_max 0.993
_diffrn_radiation_monochromator graphite
_diffrn_radiation_source 'fine-focus sealed tube'
_diffrn_radiation_type MoK\a
_diffrn_radiation_wavelength 0.71073
_diffrn_reflns_av_R_equivalents 0.0194
_diffrn_reflns_av_sigmaI/netI 0.0279
_diffrn_reflns_limit_h_max 15
_diffrn_reflns_limit_h_min -15
_diffrn_reflns_limit_k_max 17
_diffrn_reflns_limit_k_min -17
_diffrn_reflns_limit_l_max 22
_diffrn_reflns_limit_l_min -22
_diffrn_reflns_number 25742
_diffrn_reflns_theta_full 27.00
_diffrn_reflns_theta_max 27.00
_diffrn_reflns_theta_min 1.74
_exptl_absorpt_coefficient_mu 0.544
_exptl_absorpt_correction_T_max 0.9229
_exptl_absorpt_correction_T_min 0.7468
_exptl_absorpt_correction_type multi-scan
_exptl_absorpt_process_details 'SADABS (Sheldrick, 1998a)'
_exptl_crystal_colour dark_red
_exptl_crystal_density_diffrn 1.197
_exptl_crystal_density_method 'not measured'
_exptl_crystal_description prism
_exptl_crystal_F_000 1056
_exptl_crystal_size_max 0.57
_exptl_crystal_size_mid 0.26
_exptl_crystal_size_min 0.15
_refine_diff_density_max 0.737
_refine_diff_density_min -0.437
_refine_diff_density_rms 0.064
_refine_ls_extinction_method none
_refine_ls_goodness_of_fit_ref 1.073
_refine_ls_hydrogen_treatment constr
_refine_ls_matrix_type full
_refine_ls_number_parameters 590
_refine_ls_number_reflns 11942
_refine_ls_number_restraints 0
_refine_ls_restrained_S_all 1.073
_refine_ls_R_factor_all 0.0385
_refine_ls_R_factor_gt 0.0315
_refine_ls_shift/su_max 0.002
_refine_ls_shift/su_mean 0.000
_refine_ls_structure_factor_coef Fsqd
_refine_ls_weighting_details 'calc w=1/[\s^2^(Fo^2^)+(0.0425P)^2^+0.7396P] where P=(Fo^2^+2Fc^2^)/3'
_refine_ls_weighting_scheme calc
_refine_ls_wR_factor_gt 0.0772
_refine_ls_wR_factor_ref 0.0801
_reflns_number_gt 10528
_reflns_number_total 11942
_reflns_threshold_expression >2sigma(I)
_cod_data_source_file c4ra05408c1.cif
_cod_data_source_block inosnm
_cod_depositor_comments
;
The following automatic conversions were performed:

'_symmetry_cell_setting' value 'Triclinic' changed to 'triclinic'
according to
/usr/data/users/saulius/crontab/automatic-downloads/rss-feeds/RSC/lib/dictionaries/cif_core.dic
dictionary named 'cif_core.dic' version 2.4.2 from 2011-04-26.

Automatic conversion script
Id: cif_fix_values 2281 2013-09-26 08:29:07Z andrius 
;
_cod_original_sg_symbol_H-M P-1
_cod_database_code 7217835

loop_
_symmetry_equiv_pos_as_xyz
'x, y, z'
'-x, -y, -z'

loop_
_atom_site_label
_atom_site_type_symbol
_atom_site_fract_x
_atom_site_fract_y
_atom_site_fract_z
_atom_site_U_iso_or_equiv
_atom_site_adp_type
_atom_site_occupancy
_atom_site_symmetry_multiplicity
_atom_site_calc_flag
_atom_site_refinement_flags
In1 In 0.785154(8) 0.749685(8) 0.696026(6) 0.02398(3) Uani 1 1 d .
N1 N 0.70543(10) 0.59819(9) 0.72156(7) 0.0237(3) Uani 1 1 d .
N2 N 0.81495(11) 0.92159(9) 0.71497(7) 0.0243(3) Uani 1 1 d .
N3 N 0.96175(13) 0.64362(11) 0.49808(8) 0.0387(3) Uani 1 1 d .
O1 O 0.60649(9) 0.76016(8) 0.71289(6) 0.0281(2) Uani 1 1 d .
O2 O 0.81984(9) 0.80457(7) 0.81885(6) 0.0275(2) Uani 1 1 d .
S1 S 0.77291(4) 0.70769(3) 0.54913(2) 0.03397(9) Uani 1 1 d .
S2 S 0.97575(3) 0.70005(3) 0.65031(2) 0.03382(9) Uani 1 1 d .
C1 C 0.55242(12) 0.69150(11) 0.74575(8) 0.0246(3) Uani 1 1 d .
C2 C 0.44253(12) 0.69990(11) 0.77538(9) 0.0257(3) Uani 1 1 d .
C3 C 0.38942(13) 0.62116(11) 0.80633(9) 0.0290(3) Uani 1 1 d .
H3A H 0.3162 0.6261 0.8254 0.035 Uiso 1 1 calc R
C4 C 0.43749(13) 0.53172(11) 0.81177(9) 0.0292(3) Uani 1 1 d .
C5 C 0.54213(13) 0.52342(11) 0.78415(9) 0.0262(3) Uani 1 1 d .
H5A H 0.5750 0.4647 0.7872 0.031 Uiso 1 1 calc R
C6 C 0.60309(12) 0.60139(11) 0.75071(8) 0.0236(3) Uani 1 1 d .
C7 C 0.38651(13) 0.79282(11) 0.76887(9) 0.0293(3) Uani 1 1 d .
C8 C 0.46499(15) 0.89261(12) 0.80972(10) 0.0358(4) Uani 1 1 d .
H8A H 0.4288 0.9512 0.8042 0.054 Uiso 1 1 calc R
H8B H 0.5390 0.8980 0.7866 0.054 Uiso 1 1 calc R
H8C H 0.4771 0.8921 0.8643 0.054 Uiso 1 1 calc R
C9 C 0.27124(14) 0.78918(13) 0.80525(11) 0.0393(4) Uani 1 1 d .
H9A H 0.2190 0.7267 0.7799 0.059 Uiso 1 1 calc R
H9B H 0.2379 0.8491 0.7991 0.059 Uiso 1 1 calc R
H9C H 0.2829 0.7894 0.8600 0.059 Uiso 1 1 calc R
C10 C 0.36374(15) 0.79255(14) 0.68356(10) 0.0380(4) Uani 1 1 d .
H10A H 0.3099 0.7306 0.6593 0.057 Uiso 1 1 calc R
H10B H 0.4360 0.7939 0.6584 0.057 Uiso 1 1 calc R
H10C H 0.3308 0.8530 0.6785 0.057 Uiso 1 1 calc R
C11 C 0.36671(15) 0.44833(13) 0.84553(11) 0.0409(4) Uani 1 1 d .
C12 C 0.43082(18) 0.36060(14) 0.85059(13) 0.0527(5) Uani 1 1 d .
H12A H 0.5037 0.3874 0.8813 0.079 Uiso 1 1 calc R
H12B H 0.4460 0.3270 0.7989 0.079 Uiso 1 1 calc R
H12C H 0.3840 0.3110 0.8749 0.079 Uiso 1 1 calc R
C13 C 0.25705(18) 0.40344(16) 0.79195(16) 0.0630(7) Uani 1 1 d .
H13A H 0.2133 0.4580 0.7880 0.094 Uiso 1 1 calc R
H13B H 0.2099 0.3505 0.8130 0.094 Uiso 1 1 calc R
H13C H 0.2785 0.3734 0.7409 0.094 Uiso 1 1 calc R
C14 C 0.3332(2) 0.49407(17) 0.92518(13) 0.0676(6) Uani 1 1 d .
H14A H 0.2870 0.5470 0.9214 0.101 Uiso 1 1 calc R
H14B H 0.4026 0.5244 0.9587 0.101 Uiso 1 1 calc R
H14C H 0.2885 0.4402 0.9465 0.101 Uiso 1 1 calc R
C15 C 0.74739(12) 0.50317(11) 0.70775(8) 0.0237(3) Uani 1 1 d .
C16 C 0.84145(12) 0.49176(11) 0.75368(9) 0.0252(3) Uani 1 1 d .
C17 C 0.88191(14) 0.39920(12) 0.73738(9) 0.0312(4) Uani 1 1 d .
H17A H 0.9472 0.3910 0.7666 0.037 Uiso 1 1 calc R
C18 C 0.82936(14) 0.31893(12) 0.67972(9) 0.0338(4) Uani 1 1 d .
H18A H 0.8569 0.2557 0.6706 0.041 Uiso 1 1 calc R
C19 C 0.73704(14) 0.33132(12) 0.63568(9) 0.0327(4) Uani 1 1 d .
H19A H 0.7009 0.2758 0.5964 0.039 Uiso 1 1 calc R
C20 C 0.69502(13) 0.42364(12) 0.64726(9) 0.0278(3) Uani 1 1 d .
C21 C 0.89300(13) 0.57415(12) 0.82240(9) 0.0304(4) Uani 1 1 d .
H21A H 0.8682 0.6394 0.8162 0.036 Uiso 1 1 calc R
C22 C 0.84741(17) 0.54830(14) 0.89612(10) 0.0430(5) Uani 1 1 d .
H22A H 0.7635 0.5398 0.8925 0.065 Uiso 1 1 calc R
H22B H 0.8786 0.6038 0.9396 0.065 Uiso 1 1 calc R
H22C H 0.8708 0.4846 0.9037 0.065 Uiso 1 1 calc R
C23 C 1.02352(16) 0.59226(18) 0.82853(12) 0.0526(6) Uani 1 1 d .
H23A H 1.0518 0.5989 0.7785 0.079 Uiso 1 1 calc R
H23B H 1.0503 0.5344 0.8446 0.079 Uiso 1 1 calc R
H23C H 1.0525 0.6552 0.8665 0.079 Uiso 1 1 calc R
C24 C 0.59584(15) 0.43397(14) 0.59426(10) 0.0389(4) Uani 1 1 d .
H24A H 0.5815 0.5060 0.6083 0.047 Uiso 1 1 calc R
C25 C 0.62410(18) 0.41332(15) 0.51036(11) 0.0472(5) Uani 1 1 d .
H25A H 0.6909 0.4629 0.5035 0.071 Uiso 1 1 calc R
H25B H 0.5582 0.4199 0.4779 0.071 Uiso 1 1 calc R
H25C H 0.6413 0.3439 0.4958 0.071 Uiso 1 1 calc R
C26 C 0.48573(17) 0.36249(19) 0.60538(13) 0.0594(6) Uani 1 1 d .
H26A H 0.4656 0.3800 0.6587 0.089 Uiso 1 1 calc R
H26B H 0.4984 0.2914 0.5936 0.089 Uiso 1 1 calc R
H26C H 0.4230 0.3705 0.5709 0.089 Uiso 1 1 calc R
C27 C 0.79825(12) 0.89623(11) 0.84231(8) 0.0243(3) Uani 1 1 d .
C28 C 0.77515(13) 0.93372(11) 0.91991(8) 0.0271(3) Uani 1 1 d .
C29 C 0.75458(13) 1.03230(12) 0.93887(9) 0.0286(3) Uani 1 1 d .
H29A H 0.7397 1.0578 0.9905 0.034 Uiso 1 1 calc R
C30 C 0.75400(13) 1.09911(11) 0.88647(9) 0.0258(3) Uani 1 1 d .
C31 C 0.77826(13) 1.06512(11) 0.81253(8) 0.0255(3) Uani 1 1 d .
H31A H 0.7818 1.1099 0.7776 0.031 Uiso 1 1 calc R
C32 C 0.79824(12) 0.96340(11) 0.78726(8) 0.0241(3) Uani 1 1 d .
C33 C 0.77197(15) 0.86476(12) 0.97875(9) 0.0325(4) Uani 1 1 d .
C34 C 0.68091(16) 0.76732(13) 0.95023(10) 0.0389(4) Uani 1 1 d .
H34A H 0.6053 0.7867 0.9443 0.058 Uiso 1 1 calc R
H34B H 0.6791 0.7232 0.9877 0.058 Uiso 1 1 calc R
H34C H 0.7007 0.7304 0.9007 0.058 Uiso 1 1 calc R
C35 C 0.73793(19) 0.91802(14) 1.05653(10) 0.0466(5) Uani 1 1 d .
H35A H 0.7963 0.9781 1.0779 0.070 Uiso 1 1 calc R
H35B H 0.7320 0.8705 1.0916 0.070 Uiso 1 1 calc R
H35C H 0.6637 0.9396 1.0499 0.070 Uiso 1 1 calc R
C36 C 0.89094(16) 0.83673(14) 0.98990(10) 0.0406(4) Uani 1 1 d .
H36A H 0.9468 0.8991 1.0096 0.061 Uiso 1 1 calc R
H36B H 0.9135 0.8017 0.9406 0.061 Uiso 1 1 calc R
H36C H 0.8886 0.7915 1.0266 0.061 Uiso 1 1 calc R
C37 C 0.72596(14) 1.20592(11) 0.91667(9) 0.0299(4) Uani 1 1 d .
C38 C 0.71504(17) 1.26366(12) 0.85260(11) 0.0414(4) Uani 1 1 d .
H38A H 0.6536 1.2253 0.8146 0.062 Uiso 1 1 calc R
H38B H 0.7876 1.2715 0.8279 0.062 Uiso 1 1 calc R
H38C H 0.6969 1.3313 0.8740 0.062 Uiso 1 1 calc R
C39 C 0.61203(16) 1.19693(14) 0.95483(11) 0.0427(4) Uani 1 1 d .
H39A H 0.5507 1.1571 0.9173 0.064 Uiso 1 1 calc R
H39B H 0.5943 1.2654 0.9738 0.064 Uiso 1 1 calc R
H39C H 0.6181 1.1625 0.9978 0.064 Uiso 1 1 calc R
C40 C 0.82281(16) 1.26634(14) 0.97537(11) 0.0435(5) Uani 1 1 d .
H40A H 0.8951 1.2736 0.9503 0.065 Uiso 1 1 calc R
H40B H 0.8302 1.2298 1.0170 0.065 Uiso 1 1 calc R
H40C H 0.8050 1.3343 0.9964 0.065 Uiso 1 1 calc R
C41 C 0.83970(13) 0.98371(11) 0.65943(8) 0.0263(3) Uani 1 1 d .
C42 C 0.75226(14) 0.99507(12) 0.60819(9) 0.0309(4) Uani 1 1 d .
C43 C 0.78216(16) 1.04855(13) 0.55075(9) 0.0366(4) Uani 1 1 d .
H43A H 0.7239 1.0567 0.5156 0.044 Uiso 1 1 calc R
C44 C 0.89460(17) 1.08990(13) 0.54382(9) 0.0383(4) Uani 1 1 d .
H44A H 0.9135 1.1248 0.5036 0.046 Uiso 1 1 calc R
C45 C 0.97953(15) 1.08032(12) 0.59566(10) 0.0357(4) Uani 1 1 d .
H45A H 1.0568 1.1095 0.5909 0.043 Uiso 1 1 calc R
C46 C 0.95431(14) 1.02864(12) 0.65493(9) 0.0298(3) Uani 1 1 d .
C47 C 0.62659(15) 0.95434(13) 0.61608(10) 0.0372(4) Uani 1 1 d .
H47A H 0.6235 0.9091 0.6542 0.045 Uiso 1 1 calc R
C48 C 0.56257(16) 1.04169(15) 0.64666(11) 0.0447(5) Uani 1 1 d .
H48A H 0.5966 1.0777 0.6977 0.067 Uiso 1 1 calc R
H48B H 0.4817 1.0140 0.6502 0.067 Uiso 1 1 calc R
H48C H 0.5683 1.0895 0.6118 0.067 Uiso 1 1 calc R
C49 C 0.56794(17) 0.89018(15) 0.54021(11) 0.0480(5) Uani 1 1 d .
H49A H 0.6076 0.8323 0.5229 0.072 Uiso 1 1 calc R
H49B H 0.5709 0.9326 0.5015 0.072 Uiso 1 1 calc R
H49C H 0.4877 0.8645 0.5475 0.072 Uiso 1 1 calc R
C50 C 1.04903(15) 1.02706(14) 0.71408(10) 0.0395(4) Uani 1 1 d .
H50A H 1.0181 0.9782 0.7467 0.047 Uiso 1 1 calc R
C51 C 1.0809(2) 1.13355(19) 0.76593(13) 0.0626(6) Uani 1 1 d .
H51A H 1.1390 1.1321 0.8061 0.094 Uiso 1 1 calc R
H51B H 1.0125 1.1538 0.7896 0.094 Uiso 1 1 calc R
H51C H 1.1117 1.1829 0.7353 0.094 Uiso 1 1 calc R
C52 C 1.15463(17) 0.99226(17) 0.67898(13) 0.0544(5) Uani 1 1 d .
H52A H 1.1331 0.9235 0.6469 0.082 Uiso 1 1 calc R
H52B H 1.2116 0.9911 0.7200 0.082 Uiso 1 1 calc R
H52C H 1.1874 1.0397 0.6475 0.082 Uiso 1 1 calc R
C53 C 0.90880(14) 0.68004(12) 0.55954(9) 0.0310(4) Uani 1 1 d .
C54 C 0.90738(19) 0.62698(17) 0.42057(11) 0.0526(5) Uani 1 1 d .
H54A H 0.8257 0.5993 0.4207 0.079 Uiso 1 1 calc R
H54B H 0.9441 0.5784 0.3855 0.079 Uiso 1 1 calc R
H54C H 0.9159 0.6921 0.4036 0.079 Uiso 1 1 calc R
C55 C 1.07991(16) 0.62506(17) 0.50499(12) 0.0525(5) Uani 1 1 d .
H55A H 1.0912 0.5977 0.5511 0.079 Uiso 1 1 calc R
H55B H 1.1333 0.6895 0.5089 0.079 Uiso 1 1 calc R
H55C H 1.0942 0.5756 0.4597 0.079 Uiso 1 1 calc R

loop_
_atom_site_aniso_label
_atom_site_aniso_U_11
_atom_site_aniso_U_22
_atom_site_aniso_U_33
_atom_site_aniso_U_23
_atom_site_aniso_U_13
_atom_site_aniso_U_12
In1 0.02480(5) 0.02246(5) 0.02380(5) 0.00150(4) 0.00124(4) 0.00570(4)
N1 0.0227(6) 0.0209(6) 0.0262(6) 0.0000(5) 0.0001(5) 0.0063(5)
N2 0.0293(6) 0.0243(6) 0.0194(6) 0.0029(5) -0.0008(5) 0.0070(5)
N3 0.0443(8) 0.0417(8) 0.0336(7) 0.0088(6) 0.0155(6) 0.0136(6)
O1 0.0257(5) 0.0262(5) 0.0347(6) 0.0100(4) 0.0030(4) 0.0069(4)
O2 0.0366(5) 0.0204(5) 0.0251(5) 0.0012(4) -0.0031(4) 0.0090(4)
S1 0.0352(2) 0.0408(2) 0.02525(18) 0.00108(16) -0.00015(16) 0.01225(17)
S2 0.02767(18) 0.0416(2) 0.0339(2) 0.00696(17) 0.00424(16) 0.01161(16)
C1 0.0259(7) 0.0225(7) 0.0241(7) 0.0004(5) -0.0009(6) 0.0062(6)
C2 0.0238(7) 0.0238(7) 0.0286(7) 0.0009(6) 0.0008(6) 0.0072(6)
C3 0.0243(7) 0.0266(7) 0.0357(8) 0.0020(6) 0.0042(6) 0.0083(6)
C4 0.0287(7) 0.0238(7) 0.0337(8) 0.0027(6) 0.0033(6) 0.0040(6)
C5 0.0282(7) 0.0209(7) 0.0292(7) 0.0019(6) 0.0021(6) 0.0077(6)
C6 0.0238(7) 0.0216(7) 0.0225(7) -0.0016(5) -0.0011(5) 0.0042(5)
C7 0.0278(7) 0.0257(7) 0.0367(8) 0.0063(6) 0.0047(6) 0.0108(6)
C8 0.0390(8) 0.0257(7) 0.0434(9) 0.0036(7) 0.0049(7) 0.0115(7)
C9 0.0337(8) 0.0366(8) 0.0543(10) 0.0136(8) 0.0128(7) 0.0188(7)
C10 0.0352(8) 0.0433(9) 0.0394(9) 0.0097(7) 0.0007(7) 0.0169(7)
C11 0.0401(9) 0.0279(8) 0.0595(11) 0.0137(7) 0.0225(8) 0.0103(7)
C12 0.0578(11) 0.0360(9) 0.0765(13) 0.0280(9) 0.0312(10) 0.0180(8)
C13 0.0408(11) 0.0393(10) 0.1078(19) 0.0177(11) 0.0128(12) -0.0010(9)
C14 0.0964(16) 0.0489(11) 0.0706(13) 0.0250(10) 0.0493(12) 0.0260(11)
C15 0.0232(6) 0.0209(6) 0.0274(7) 0.0041(5) 0.0050(6) 0.0052(5)
C16 0.0222(6) 0.0247(7) 0.0296(7) 0.0072(6) 0.0043(6) 0.0048(6)
C17 0.0318(7) 0.0331(8) 0.0335(8) 0.0102(6) 0.0087(6) 0.0141(6)
C18 0.0445(9) 0.0270(7) 0.0348(8) 0.0078(6) 0.0155(7) 0.0164(7)
C19 0.0426(9) 0.0247(7) 0.0285(8) -0.0012(6) 0.0091(7) 0.0063(7)
C20 0.0274(7) 0.0266(7) 0.0271(7) -0.0005(6) 0.0038(6) 0.0052(6)
C21 0.0295(7) 0.0263(7) 0.0343(8) 0.0058(6) -0.0042(6) 0.0041(6)
C22 0.0539(11) 0.0367(9) 0.0326(9) -0.0010(7) 0.0056(8) 0.0000(8)
C23 0.0330(9) 0.0665(13) 0.0507(11) 0.0062(10) -0.0061(8) -0.0042(9)
C24 0.0389(9) 0.0369(9) 0.0347(9) -0.0104(7) -0.0073(7) 0.0122(7)
C25 0.0583(11) 0.0448(10) 0.0364(9) -0.0009(8) -0.0080(8) 0.0165(9)
C26 0.0350(10) 0.0746(15) 0.0519(12) -0.0171(11) -0.0060(9) -0.0004(10)
C27 0.0259(7) 0.0211(7) 0.0247(7) 0.0029(5) -0.0024(6) 0.0034(6)
C28 0.0319(7) 0.0255(7) 0.0240(7) 0.0048(6) -0.0014(6) 0.0065(6)
C29 0.0344(8) 0.0288(7) 0.0220(7) 0.0022(6) 0.0021(6) 0.0071(6)
C30 0.0287(7) 0.0214(7) 0.0262(7) 0.0022(6) 0.0000(6) 0.0050(6)
C31 0.0308(7) 0.0216(7) 0.0238(7) 0.0049(5) -0.0007(6) 0.0042(6)
C32 0.0256(7) 0.0237(7) 0.0223(7) 0.0030(5) -0.0008(5) 0.0045(6)
C33 0.0463(9) 0.0300(8) 0.0237(7) 0.0073(6) 0.0015(7) 0.0117(7)
C34 0.0479(10) 0.0323(8) 0.0408(9) 0.0160(7) 0.0125(8) 0.0069(7)
C35 0.0771(13) 0.0429(9) 0.0262(8) 0.0127(7) 0.0106(8) 0.0209(9)
C36 0.0521(10) 0.0382(9) 0.0335(9) 0.0099(7) -0.0068(8) 0.0131(8)
C37 0.0369(8) 0.0237(7) 0.0293(8) 0.0017(6) 0.0046(6) 0.0095(6)
C38 0.0619(11) 0.0251(8) 0.0408(9) 0.0082(7) 0.0084(8) 0.0156(8)
C39 0.0458(9) 0.0365(9) 0.0516(10) 0.0123(8) 0.0157(8) 0.0177(8)
C40 0.0479(10) 0.0317(9) 0.0439(10) -0.0085(8) -0.0049(8) 0.0084(8)
C41 0.0376(8) 0.0205(6) 0.0212(7) 0.0020(5) 0.0009(6) 0.0090(6)
C42 0.0423(9) 0.0255(7) 0.0240(7) 0.0026(6) -0.0038(6) 0.0078(7)
C43 0.0521(10) 0.0337(8) 0.0256(8) 0.0073(6) -0.0041(7) 0.0124(7)
C44 0.0622(11) 0.0309(8) 0.0265(8) 0.0103(6) 0.0104(7) 0.0147(8)
C45 0.0428(9) 0.0314(8) 0.0353(8) 0.0086(7) 0.0105(7) 0.0101(7)
C46 0.0370(8) 0.0258(7) 0.0278(7) 0.0042(6) 0.0045(6) 0.0098(6)
C47 0.0395(9) 0.0366(8) 0.0361(9) 0.0125(7) -0.0096(7) 0.0048(7)
C48 0.0403(9) 0.0507(11) 0.0400(10) 0.0033(8) -0.0043(8) 0.0086(8)
C49 0.0495(10) 0.0385(10) 0.0508(11) -0.0003(8) -0.0189(9) 0.0090(8)
C50 0.0344(8) 0.0449(9) 0.0426(9) 0.0189(8) 0.0005(7) 0.0047(7)
C51 0.0556(12) 0.0694(15) 0.0536(13) -0.0037(11) -0.0151(10) 0.0078(11)
C52 0.0445(10) 0.0609(12) 0.0635(13) 0.0185(10) 0.0016(9) 0.0192(9)
C53 0.0348(8) 0.0279(7) 0.0315(8) 0.0074(6) 0.0076(6) 0.0064(6)
C54 0.0667(12) 0.0602(12) 0.0320(9) 0.0045(9) 0.0170(9) 0.0175(10)
C55 0.0491(10) 0.0611(12) 0.0566(11) 0.0170(9) 0.0295(9) 0.0251(9)

loop_
_atom_type_symbol
_atom_type_description
_atom_type_scat_dispersion_real
_atom_type_scat_dispersion_imag
_atom_type_scat_source
C C 0.0033 0.0016 'International Tables Vol C Tables 4.2.6.8 and 6.1.1.4'
H H 0.0000 0.0000 'International Tables Vol C Tables 4.2.6.8 and 6.1.1.4'
N N 0.0061 0.0033 'International Tables Vol C Tables 4.2.6.8 and 6.1.1.4'
O O 0.0106 0.0060 'International Tables Vol C Tables 4.2.6.8 and 6.1.1.4'
S S 0.1246 0.1234 'International Tables Vol C Tables 4.2.6.8 and 6.1.1.4'
In In -0.7276 1.3100 'International Tables Vol C Tables 4.2.6.8 and 6.1.1.4'

loop_
_geom_angle_atom_site_label_1
_geom_angle_atom_site_label_2
_geom_angle_atom_site_label_3
_geom_angle
O2 In1 O1 87.63(4)
O2 In1 N2 74.35(4)
O1 In1 N2 86.02(4)
O2 In1 N1 87.29(4)
O1 In1 N1 74.32(4)
N2 In1 N1 153.68(4)
O2 In1 S1 170.41(3)
O1 In1 S1 98.72(3)
N2 In1 S1 98.79(3)
N1 In1 S1 101.31(3)
O2 In1 S2 103.85(3)
O1 In1 S2 166.12(3)
N2 In1 S2 104.41(3)
N1 In1 S2 98.13(3)
S1 In1 S2 70.972(14)
C6 N1 C15 118.79(12)
C6 N1 In1 112.29(9)
C15 N1 In1 128.86(9)
C32 N2 C41 120.97(12)
C32 N2 In1 110.91(10)
C41 N2 In1 127.96(9)
C53 N3 C54 121.41(16)
C53 N3 C55 121.25(15)
C54 N3 C55 117.22(15)
C1 O1 In1 115.06(9)
C27 O2 In1 112.81(9)
C53 S1 In1 84.92(6)
C53 S2 In1 84.49(6)
O1 C1 C2 121.86(13)
O1 C1 C6 119.01(13)
C2 C1 C6 119.10(13)
C3 C2 C1 117.72(14)
C3 C2 C7 122.38(13)
C1 C2 C7 119.85(13)
C2 C3 C4 124.17(14)
C5 C4 C3 118.47(14)
C5 C4 C11 123.06(14)
C3 C4 C11 118.43(14)
C4 C5 C6 121.10(14)
N1 C6 C5 124.58(13)
N1 C6 C1 115.98(13)
C5 C6 C1 119.43(13)
C9 C7 C10 107.48(13)
C9 C7 C2 112.09(13)
C10 C7 C2 108.55(13)
C9 C7 C8 107.60(13)
C10 C7 C8 110.68(14)
C2 C7 C8 110.41(13)
C12 C11 C14 109.38(18)
C12 C11 C4 112.35(14)
C14 C11 C4 109.96(15)
C12 C11 C13 107.48(15)
C14 C11 C13 109.42(17)
C4 C11 C13 108.18(16)
C16 C15 C20 121.24(13)
C16 C15 N1 119.50(12)
C20 C15 N1 119.25(13)
C17 C16 C15 117.97(13)
C17 C16 C21 120.37(14)
C15 C16 C21 121.54(13)
C18 C17 C16 121.66(15)
C19 C18 C17 119.50(15)
C18 C19 C20 121.59(14)
C19 C20 C15 117.96(14)
C19 C20 C24 119.01(14)
C15 C20 C24 123.03(14)
C16 C21 C23 112.81(14)
C16 C21 C22 110.53(13)
C23 C21 C22 110.11(15)
C20 C24 C25 111.71(15)
C20 C24 C26 110.76(16)
C25 C24 C26 110.45(15)
O2 C27 C28 122.13(14)
O2 C27 C32 118.73(13)
C28 C27 C32 119.14(13)
C29 C28 C27 117.40(14)
C29 C28 C33 122.03(14)
C27 C28 C33 120.56(13)
C28 C29 C30 124.57(14)
C31 C30 C29 118.71(14)
C31 C30 C37 123.48(14)
C29 C30 C37 117.81(13)
C30 C31 C32 120.65(14)
N2 C32 C31 124.71(14)
N2 C32 C27 115.80(13)
C31 C32 C27 119.47(13)
C35 C33 C36 108.51(14)
C35 C33 C28 111.64(13)
C36 C33 C28 109.41(14)
C35 C33 C34 107.12(15)
C36 C33 C34 110.70(14)
C28 C33 C34 109.45(13)
C38 C37 C39 107.97(15)
C38 C37 C30 111.79(13)
C39 C37 C30 109.82(13)
C38 C37 C40 108.92(14)
C39 C37 C40 109.86(14)
C30 C37 C40 108.46(13)
C42 C41 C46 120.92(14)
C42 C41 N2 120.53(14)
C46 C41 N2 118.48(13)
C43 C42 C41 118.41(15)
C43 C42 C47 119.87(15)
C41 C42 C47 121.68(14)
C44 C43 C42 121.39(16)
C43 C44 C45 119.68(16)
C44 C45 C46 121.36(16)
C45 C46 C41 118.16(15)
C45 C46 C50 119.43(15)
C41 C46 C50 122.34(14)
C42 C47 C48 110.84(14)
C42 C47 C49 111.65(15)
C48 C47 C49 110.62(15)
C46 C50 C52 113.42(16)
C46 C50 C51 109.05(16)
C52 C50 C51 110.46(16)
N3 C53 S1 120.16(13)
N3 C53 S2 120.36(13)
S1 C53 S2 119.48(9)

loop_
_geom_bond_atom_site_label_1
_geom_bond_atom_site_label_2
_geom_bond_distance
In1 O2 2.1688(10)
In1 O1 2.1700(10)
In1 N2 2.2517(12)
In1 N1 2.2561(12)
In1 S1 2.5606(4)
In1 S2 2.5705(4)
N1 C6 1.3390(19)
N1 C15 1.4317(18)
N2 C32 1.3355(18)
N2 C41 1.4316(19)
N3 C53 1.330(2)
N3 C54 1.463(2)
N3 C55 1.465(2)
O1 C1 1.2928(18)
O2 C27 1.2972(17)
S1 C53 1.7209(17)
S2 C53 1.7275(17)
C1 C2 1.434(2)
C1 C6 1.460(2)
C2 C3 1.372(2)
C2 C7 1.535(2)
C3 C4 1.437(2)
C4 C5 1.362(2)
C4 C11 1.531(2)
C5 C6 1.425(2)
C7 C9 1.530(2)
C7 C10 1.534(2)
C7 C8 1.541(2)
C11 C12 1.524(3)
C11 C14 1.525(3)
C11 C13 1.547(3)
C15 C16 1.405(2)
C15 C20 1.407(2)
C16 C17 1.393(2)
C16 C21 1.516(2)
C17 C18 1.384(2)
C18 C19 1.374(2)
C19 C20 1.399(2)
C20 C24 1.522(2)
C21 C23 1.521(2)
C21 C22 1.522(2)
C24 C25 1.526(3)
C24 C26 1.538(3)
C27 C28 1.428(2)
C27 C32 1.466(2)
C28 C29 1.373(2)
C28 C33 1.535(2)
C29 C30 1.425(2)
C30 C31 1.364(2)
C30 C37 1.532(2)
C31 C32 1.421(2)
C33 C35 1.530(2)
C33 C36 1.532(2)
C33 C34 1.548(2)
C37 C38 1.521(2)
C37 C39 1.531(2)
C37 C40 1.533(2)
C41 C42 1.403(2)
C41 C46 1.407(2)
C42 C43 1.393(2)
C42 C47 1.523(2)
C43 C44 1.379(3)
C44 C45 1.380(2)
C45 C46 1.396(2)
C46 C50 1.517(2)
C47 C48 1.526(3)
C47 C49 1.528(2)
C50 C52 1.518(3)
C50 C51 1.531(3)
